data_2004843
loop_
_publ_author_name
'Casta\~neda-Acosta, J.'
'Fischer, N. H.'
'Fronczek, F. R.'

_publ_section_title
;
 The Guaianolide 11\b<i>H</i>,13-Dihydromicheliolide
;
_journal_issue 5
_journal_name_full 'Acta Crystallographica Section C'
_journal_page_first 1263
_journal_page_last 1266
_journal_paper_doi 10.1107/S0108270195015435
_journal_volume 52
_journal_year 1996
_chemical_formula_moiety 'C15 H22 O3'
_chemical_formula_sum 'C15 H22 O3'
_chemical_formula_weight 250.34
_chemical_name_systematic
;
azuleno[4,5-b]furan-2(3H)-one, 3a,4,5,7,8,9,9a,9b-octahydro-9-hydroxy-
3,6,9-trimethyl-[3S-(3\a,3a\a,9\a,9a\a,9b\b)]
;
_space_group_crystal_system triclinic
_space_group_IT_number 1
_space_group_name_Hall 'P 1'
_space_group_name_H-M_alt 'P 1'
_atom_type_scat_source IntTabIV
_cell_angle_alpha 101.29(1)
_cell_angle_beta 97.70(1)
_cell_angle_gamma 118.42(1)
_cell_formula_units_Z 2
_cell_length_a 8.5033(8)
_cell_length_b 8.8856(6)
_cell_length_c 10.773(1)
_cell_measurement_reflns_used 25
_cell_measurement_temperature 299
_cell_measurement_theta_max 13
_cell_measurement_theta_min 9
_cell_volume 677.24(14)
_computing_cell_refinement CAD-4
_computing_data_collection 'CAD-4 (Enraf-Nonius, 1977)'
_computing_data_reduction 'PROCESS MolEN (Fair, 1990)'
_computing_molecular_graphics 'ORTEPII (Johnson, 1976)'
_computing_publication_material 'CIF in MolEN'
_computing_structure_refinement 'LSFM MolEN'
_computing_structure_solution 'RANTAN (Yao, 1981), DIRDIF (Beurskens, 1984)'
_diffrn_measurement_device Enraf_Nonius_CAD4
_diffrn_measurement_method \q/2\q
_diffrn_radiation_type Mo-K\a
_diffrn_radiation_wavelength 0.71073
_diffrn_reflns_limit_h_max 11
_diffrn_reflns_limit_h_min 0
_diffrn_reflns_limit_k_max 10
_diffrn_reflns_limit_k_min -11
_diffrn_reflns_limit_l_max 13
_diffrn_reflns_limit_l_min -13
_diffrn_reflns_number 3099
_diffrn_reflns_theta_max 27.5
_diffrn_standards_decay_% <1
_diffrn_standards_interval_time 120
_diffrn_standards_number 3
_exptl_absorpt_coefficient_mu 0.078
_exptl_absorpt_correction_type none
_exptl_crystal_colour colorless
_exptl_crystal_density_diffrn 1.228
_exptl_crystal_description needle_fragment
_exptl_crystal_F_000 272
_exptl_crystal_size_max 0.75
_exptl_crystal_size_mid 0.52
_exptl_crystal_size_min 0.42
_refine_diff_density_max 0.21
_refine_diff_density_min -0.06
_refine_ls_abs_structure_details
;
assumed to correspond to accepted absolute configuration of sesquiterpene
lactones from higher plants (Fischer, Olivier & Fischer, 1979).
;
_refine_ls_extinction_coef '0.13(2) x 10^-5^'
_refine_ls_extinction_method 'isotropic (Zachariasen, 1963)'
_refine_ls_goodness_of_fit_obs 2.72
_refine_ls_hydrogen_treatment 'H atoms: see text'
_refine_ls_number_parameters 331
_refine_ls_number_reflns 2776
_refine_ls_R_factor_obs 0.040
_refine_ls_shift/esd_max 0.014
_refine_ls_structure_factor_coef F
_refine_ls_weighting_details 'w = 4Fo^2^/[\s^2^(Fo^2^) + 0.0004Fo^4^]'
_refine_ls_weighting_scheme calc
_refine_ls_wR_factor_obs 0.048
_reflns_number_observed 2776
_reflns_number_total 3099
_reflns_observed_criterion >2.0\s(I)
_cod_data_source_file bk1193.cif
_cod_data_source_block 1
_cod_depositor_comments
;
 Updating space group information.

 Antanas Vaitkus,
 2018-06-14

The following automatic conversions were performed:

'_refine_ls_weighting_scheme' value '4Fo^2^/[\s^2^(Fo^2^) +
0.0004Fo^4^]' was changed to 'calc'. New tag
'_refine_ls_weighting_details' was created. The value of the new tag
was set to 'w = 4Fo^2^/[\s^2^(Fo^2^) + 0.0004Fo^4^]'.

Automatic conversion script
Id: cif_fix_values 3143 2015-03-26 13:38:13Z robertas 
;
_cod_original_cell_volume 677.2(3)
_cod_database_code 2004843

loop_
_space_group_symop_id
_space_group_symop_operation_xyz
1 x,y,z

loop_
_atom_site_aniso_label
_atom_site_aniso_U_11
_atom_site_aniso_U_22
_atom_site_aniso_U_33
_atom_site_aniso_U_12
_atom_site_aniso_U_13
_atom_site_aniso_U_23
O1A 0.0742(8) 0.0242(5) 0.0340(7) 0.0214(5) 0.0106(6) 0.0062(5)
O2A 0.1100(10) 0.0459(7) 0.0364(8) 0.0347(7) 0.0198(8) 0.0104(6)
O3A 0.0831(7) 0.0424(5) 0.0480(8) 0.0427(4) 0.0225(6) 0.0132(6)
C1A 0.0416(8) 0.0319(7) 0.0357(9) 0.0191(5) 0.0099(7) 0.0112(6)
C2A 0.0720(10) 0.0376(8) 0.0430(10) 0.0310(6) 0.0230(9) 0.0169(7)
C3A 0.0780(10) 0.0360(7) 0.0480(10) 0.0338(6) 0.0234(9) 0.0188(7)
C4A 0.0600(10) 0.0253(6) 0.0420(10) 0.0228(6) 0.0168(8) 0.0112(7)
C5A 0.0426(8) 0.0244(6) 0.0359(9) 0.0173(5) 0.0124(7) 0.0093(6)
C6A 0.0462(8) 0.0232(6) 0.0326(9) 0.0158(5) 0.0112(7) 0.0071(6)
C7A 0.0457(8) 0.0209(6) 0.0380(9) 0.0155(5) 0.0086(7) 0.0085(6)
C8A 0.0740(10) 0.0256(7) 0.0460(10) 0.0272(6) 0.0174(9) 0.0090(7)
C9A 0.0780(10) 0.0254(8) 0.0420(10) 0.0160(8) 0.0100(10) 0.0004(9)
C10A 0.0434(8) 0.0338(8) 0.0350(10) 0.0174(6) 0.0058(8) 0.0063(7)
C11A 0.0574(9) 0.0275(7) 0.0420(10) 0.0217(6) 0.0129(8) 0.0118(7)
C12A 0.0630(10) 0.0318(7) 0.0390(10) 0.0231(6) 0.0112(9) 0.0126(7)
C13A 0.091(2) 0.0350(8) 0.0540(10) 0.0256(8) 0.0270(10) 0.0236(8)
C14A 0.0530(10) 0.0456(9) 0.0400(10) 0.0237(7) 0.0116(9) 0.0048(9)
C15A 0.0630(10) 0.0267(8) 0.0640(10) 0.0153(7) 0.0170(10) 0.0105(9)
O1B 0.0764(8) 0.0273(6) 0.0439(7) 0.0206(5) 0.0272(6) 0.0096(5)
O2B 0.142(2) 0.0455(9) 0.0573(9) 0.0306(9) 0.0531(9) 0.0161(8)
O3B 0.0581(8) 0.0240(6) 0.0560(10) 0.0107(5) 0.0054(8) 0.0026(6)
C1B 0.0441(8) 0.0360(8) 0.0380(10) 0.0180(6) 0.0141(7) 0.0114(7)
C2B 0.0910(10) 0.0500(10) 0.0460(10) 0.0337(9) 0.0270(10) 0.0230(8)
C3B 0.0790(10) 0.0305(8) 0.0630(10) 0.0226(8) 0.0330(10) 0.0206(8)
C4B 0.0511(9) 0.0256(7) 0.0440(10) 0.0166(6) 0.0148(8) 0.0109(7)
C5B 0.0396(8) 0.0221(6) 0.0379(9) 0.0124(5) 0.0086(7) 0.0073(6)
C6B 0.0436(8) 0.0263(7) 0.0368(9) 0.0162(5) 0.0106(7) 0.0074(7)
C7B 0.0382(8) 0.0219(7) 0.0410(10) 0.0119(5) 0.0082(7) 0.0071(7)
C8B 0.0500(10) 0.0221(7) 0.0460(10) 0.0103(6) 0.0080(9) 0.0044(8)
C9B 0.0690(10) 0.0285(8) 0.0510(10) 0.0222(7) 0.0190(10) 0.0020(9)
C10B 0.0421(9) 0.0357(9) 0.0390(10) 0.0143(6) 0.0120(8) 0.0045(8)
C11B 0.0510(10) 0.0281(8) 0.0460(10) 0.0136(6) 0.0167(8) 0.0113(7)
C12B 0.0740(10) 0.0338(9) 0.0500(10) 0.0209(8) 0.0300(10) 0.0156(8)
C13B 0.101(2) 0.0400(10) 0.0630(10) 0.0280(10) 0.0320(10) 0.0267(9)
C14B 0.0620(10) 0.0580(10) 0.0410(10) 0.0236(9) 0.0150(10) 0.0050(10)
C15B 0.0700(10) 0.0400(8) 0.075(2) 0.0326(7) 0.0280(10) 0.0224(9)

loop_
_atom_site_label
_atom_site_fract_x
_atom_site_fract_y
_atom_site_fract_z
_atom_site_U_iso_or_equiv
_atom_site_thermal_displace_type
_atom_site_calc_flag
O1A 0 0 0 0.0467(5) Uani ?
O2A -0.0228(3) -0.0571(2) 0.1897(2) 0.0669(7) Uani ?
O3A -0.0534(2) 0.2618(2) -0.1212(2) 0.0527(5) Uani ?
C1A -0.0774(3) -0.0988(2) -0.3707(2) 0.0362(6) Uani ?
C2A -0.0151(3) 0.0525(3) -0.4327(2) 0.0483(7) Uani ?
C3A -0.0274(4) 0.1977(3) -0.3402(2) 0.0503(7) Uani ?
C4A 0.0209(3) 0.1812(2) -0.2044(2) 0.0417(6) Uani ?
C5A -0.0845(3) -0.0262(2) -0.2315(2) 0.0340(5) Uani ?
C6A -0.0123(3) -0.0924(2) -0.1327(2) 0.0351(6) Uani ?
C7A -0.1314(3) -0.2894(2) -0.1422(2) 0.0359(6) Uani ?
C8A -0.1095(3) -0.4125(3) -0.2490(2) 0.0483(7) Uani ?
C9A -0.1974(4) -0.4276(3) -0.3868(3) 0.0553(8) Uani ?
C10A -0.1213(3) -0.2644(3) -0.4352(2) 0.0396(6) Uani ?
C11A -0.0736(3) -0.2906(2) -0.0035(2) 0.0422(6) Uani ?
C12A -0.0305(3) -0.1085(3) 0.0763(2) 0.0452(7) Uani ?
C13A -0.2097(4) -0.4446(3) 0.0382(3) 0.0605(9) Uani ?
C14A -0.1045(3) -0.3047(3) -0.5735(2) 0.0483(7) Uani ?
C15A 0.2281(4) 0.2694(3) -0.1507(3) 0.0553(8) Uani ?
O1B 0.4020(2) 0.6677(2) 0.1061(2) 0.0508(5) Uani ?
O2B 0.4767(3) 0.7420(3) -0.0721(2) 0.0864(9) Uani ?
O3B 0.0829(2) 0.3534(2) 0.1612(2) 0.0534(6) Uani ?
C1B 0.3384(3) 0.7353(3) 0.4525(2) 0.0399(6) Uani ?
C2B 0.2845(4) 0.5835(3) 0.5131(3) 0.0611(9) Uani ?
C3B 0.1521(4) 0.4166(3) 0.3989(3) 0.0575(8) Uani ?
C4B 0.2282(3) 0.4567(3) 0.2817(2) 0.0414(6) Uani ?
C5B 0.2876(3) 0.6567(2) 0.3034(2) 0.0352(6) Uani ?
C6B 0.4410(3) 0.7632(2) 0.2438(2) 0.0367(6) Uani ?
C7B 0.4691(3) 0.9435(2) 0.2378(2) 0.0360(6) Uani ?
C8B 0.5605(3) 1.0892(3) 0.3682(2) 0.0444(7) Uani ?
C9B 0.4385(4) 1.0557(3) 0.4624(3) 0.0524(8) Uani ?
C10B 0.4050(3) 0.9061(3) 0.5216(2) 0.0426(7) Uani ?
C11B 0.5693(3) 0.9756(3) 0.1310(2) 0.0445(7) Uani ?
C12B 0.4810(4) 0.7872(3) 0.0405(2) 0.0539(8) Uani ?
C13B 0.5613(5) 1.1050(3) 0.0614(3) 0.069(1) Uani ?
C14B 0.4356(4) 0.9589(4) 0.6690(3) 0.0586(9) Uani ?
C15B 0.3829(4) 0.4192(3) 0.2768(3) 0.0581(8) Uani ?
H3OA 0.006(4) 0.288(4) -0.040(3) 0.08(1) Uiso ?
H3OB 0.056(4) 0.244(4) 0.153(3) 0.09(1) Uiso ?
H141A -0.1345 -0.2357 -0.6181 0.0628 Uiso calc
H141B 0.5488 1.0700 0.7080 0.0762 Uiso calc
H21A -0.0947 0.0136 -0.5177 0.0627 Uiso calc
H22A 0.1085 0.0952 -0.4389 0.0627 Uiso calc
H31A -0.1492 0.1779 -0.3612 0.0654 Uiso calc
H32A 0.0585 0.3128 -0.3450 0.0654 Uiso calc
H5A -0.2074 -0.0688 -0.2236 0.0442 Uiso calc
H6A 0.1017 -0.0706 -0.1508 0.0456 Uiso calc
H7A -0.2611 -0.3366 -0.1696 0.0467 Uiso calc
H81A -0.1659 -0.5287 -0.2379 0.0627 Uiso calc
H82A 0.0191 -0.3671 -0.2398 0.0627 Uiso calc
H91A -0.3241 -0.4673 -0.3920 0.0719 Uiso calc
H92A -0.1888 -0.5166 -0.4456 0.0719 Uiso calc
H11A 0.0274 -0.3099 0.0080 0.0549 Uiso calc
H131A -0.1589 -0.4314 0.1265 0.0786 Uiso calc
H132A -0.3223 -0.4446 0.0315 0.0786 Uiso calc
H133A -0.2335 -0.5545 -0.0171 0.0786 Uiso calc
H142A -0.1873 -0.4286 -0.6181 0.0628 Uiso calc
H143A 0.0190 -0.2753 -0.5718 0.0628 Uiso calc
H151A 0.2740 0.2136 -0.2076 0.0718 Uiso calc
H152A 0.2866 0.3930 -0.1448 0.0718 Uiso calc
H153A 0.2539 0.2569 -0.0660 0.0718 Uiso calc
H21B 0.2248 0.5960 0.5796 0.0794 Uiso calc
H22B 0.3902 0.5796 0.5494 0.0794 Uiso calc
H31B 0.0300 0.3965 0.3850 0.0747 Uiso calc
H32B 0.1511 0.3146 0.4145 0.0747 Uiso calc
H5B 0.1888 0.6638 0.2579 0.0458 Uiso calc
H6B 0.5471 0.7796 0.3008 0.0478 Uiso calc
H7B 0.3576 0.9448 0.2177 0.0469 Uiso calc
H81B 0.5895 1.2000 0.3528 0.0578 Uiso calc
H82B 0.6714 1.0959 0.4077 0.0578 Uiso calc
H91B 0.3210 1.0301 0.4162 0.0681 Uiso calc
H92B 0.4940 1.1633 0.5328 0.0681 Uiso calc
H11B 0.6997 1.0360 0.1664 0.0579 Uiso calc
H131B 0.6288 1.1139 -0.0030 0.0893 Uiso calc
H132B 0.4358 1.0628 0.0203 0.0893 Uiso calc
H133B 0.6141 1.2197 0.1233 0.0893 Uiso calc
H142B 0.4411 0.8693 0.7017 0.0762 Uiso calc
H143B 0.3361 0.9707 0.6897 0.0762 Uiso calc
H151B 0.4779 0.4877 0.3566 0.0756 Uiso calc
H152B 0.3362 0.2952 0.2653 0.0756 Uiso calc
H153B 0.4320 0.4508 0.2055 0.0756 Uiso calc

loop_
_geom_angle_atom_site_label_1
_geom_angle_atom_site_label_2
_geom_angle_atom_site_label_3
_geom_angle
_geom_angle_publ_flag
C6A O1A C12A 110.30(10) yes
C4A O3A H3OA 108(2) yes
C2A C1A C5A 107.8(2) yes
C2A C1A C10A 122.6(2) yes
C5A C1A C10A 129.5(2) yes
C1A C2A C3A 104.5(2) yes
C2A C3A C4A 104.8(2) yes
O3A C4A C3A 107.6(2) yes
O3A C4A C5A 111.5(2) yes
O3A C4A C15A 111.1(2) yes
C3A C4A C5A 101.8(2) yes
C3A C4A C15A 111.4(2) yes
C5A C4A C15A 113.0(2) yes
C1A C5A C4A 104.4(2) yes
C1A C5A C6A 112.8(2) yes
C4A C5A C6A 115.50(10) yes
O1A C6A C5A 109.9(2) yes
O1A C6A C7A 103.1(2) yes
C5A C6A C7A 116.8(2) yes
C6A C7A C8A 112.9(2) yes
C6A C7A C11A 102.40(10) yes
C8A C7A C11A 115.8(2) yes
C7A C8A C9A 113.2(3) yes
C8A C9A C10A 119.7(2) yes
C1A C10A C9A 127.0(2) yes
C1A C10A C14A 119.9(2) yes
C9A C10A C14A 112.9(2) yes
C7A C11A C12A 101.8(2) yes
C7A C11A C13A 116.9(2) yes
C12A C11A C13A 113.7(2) yes
O1A C12A O2A 120.9(2) yes
O1A C12A C11A 109.8(2) yes
O2A C12A C11A 129.4(2) yes
C6B O1B C12B 109.4(2) yes
C4B O3B H3OB 103(2) yes
C2B C1B C5B 108.5(2) yes
C2B C1B C10B 123.6(2) yes
C5B C1B C10B 127.7(2) yes
C1B C2B C3B 103.9(2) yes
C2B C3B C4B 104.5(2) yes
O3B C4B C3B 110.6(2) yes
O3B C4B C5B 107.5(2) yes
O3B C4B C15B 110.0(2) yes
C3B C4B C5B 102.7(2) yes
C3B C4B C15B 111.1(3) yes
C5B C4B C15B 114.6(2) yes
C1B C5B C4B 104.3(2) yes
C1B C5B C6B 112.50(10) yes
C4B C5B C6B 116.3(2) yes
O1B C6B C5B 110.90(10) yes
O1B C6B C7B 102.9(2) yes
C5B C6B C7B 116.1(2) yes
C6B C7B C8B 114.9(2) yes
C6B C7B C11B 101.5(2) yes
C8B C7B C11B 117.1(2) yes
C7B C8B C9B 113.0(2) yes
C8B C9B C10B 117.8(3) yes
C1B C10B C9B 124.8(2) yes
C1B C10B C14B 120.8(2) yes
C9B C10B C14B 114.2(2) yes
C7B C11B C12B 101.5(2) yes
C7B C11B C13B 117.3(3) yes
C12B C11B C13B 113.1(2) yes
O1B C12B O2B 122.2(2) yes
O1B C12B C11B 109.8(2) yes
O2B C12B C11B 128.0(3) yes

loop_
_geom_bond_atom_site_label_1
_geom_bond_atom_site_label_2
_geom_bond_distance
_geom_bond_publ_flag
O1A C6A 1.465(2) yes
O1A C12A 1.343(3) yes
O2A C12A 1.198(3) yes
O3A C4A 1.430(3) yes
O3A H3OA 0.88(3) yes
C1A C2A 1.517(3) yes
C1A C5A 1.533(3) yes
C1A C10A 1.340(3) yes
C2A C3A 1.524(4) yes
C3A C4A 1.520(4) yes
C4A C5A 1.559(3) yes
C4A C15A 1.512(4) yes
C5A C6A 1.507(4) yes
C6A C7A 1.521(3) yes
C7A C8A 1.522(4) yes
C7A C11A 1.513(3) yes
C8A C9A 1.520(4) yes
C9A C10A 1.513(4) yes
C10A C14A 1.505(4) yes
C11A C12A 1.516(3) yes
C11A C13A 1.512(3) yes
O1B C6B 1.462(3) yes
O1B C12B 1.350(3) yes
O2B C12B 1.191(3) yes
O3B C4B 1.442(3) yes
O3B H3OB 0.87(4) yes
C1B C2B 1.515(4) yes
C1B C5B 1.530(3) yes
C1B C10B 1.343(3) yes
C2B C3B 1.518(3) yes
C3B C4B 1.522(4) yes
C4B C5B 1.555(3) yes
C4B C15B 1.508(5) yes
C5B C6B 1.515(3) yes
C6B C7B 1.519(3) yes
C7B C8B 1.513(3) yes
C7B C11B 1.514(4) yes
C8B C9B 1.516(4) yes
C9B C10B 1.509(4) yes
C10B C14B 1.514(4) yes
C11B C12B 1.511(3) yes
C11B C13B 1.513(5) yes

loop_
_geom_torsion_atom_site_label_1
_geom_torsion_atom_site_label_2
_geom_torsion_atom_site_label_3
_geom_torsion_atom_site_label_4
_geom_torsion
C12A O1A C6A C5A 148.3(2)
C12A O1A C6A C7A 23.2(2)
C6A O1A C12A O2A 178.4(3)
C6A O1A C12A C11A -2.0(3)
H3OA O3A C4A C3A -160(2)
C5A C1A C2A C3A -11.8(3)
C10A C1A C2A C3A 166.3(3)
C2A C1A C5A C4A -13.4(3)
C2A C1A C5A C6A -139.6(2)
C10A C1A C5A C4A 168.7(3)
C10A C1A C5A C6A 42.5(4)
C2A C1A C10A C9A -175.4(3)
C2A C1A C10A C14A 1.7(4)
C5A C1A C10A C9A 2.3(5)
C5A C1A C10A C14A 179.4(3)
C1A C2A C3A C4A 33.4(3)
C2A C3A C4A O3A -158.5(2)
C2A C3A C4A C5A -41.3(3)
C2A C3A C4A C15A 79.4(3)
O3A C4A C5A C1A 147.6(2)
O3A C4A C5A C6A -87.8(3)
C3A C4A C5A C1A 33.2(3)
C3A C4A C5A C6A 157.7(2)
C15A C4A C5A C1A -86.4(2)
C15A C4A C5A C6A 38.1(3)
C1A C5A C6A O1A 172.6(2)
C1A C5A C6A C7A -70.6(3)
C4A C5A C6A O1A 52.5(3)
C4A C5A C6A C7A 169.4(2)
O1A C6A C7A C8A -159.6(2)
O1A C6A C7A C11A -34.3(2)
C5A C6A C7A C8A 79.8(3)
C5A C6A C7A C11A -154.9(2)
C6A C7A C8A C9A -71.5(3)
C11A C7A C8A C9A 170.9(2)
C6A C7A C11A C12A 32.6(3)
C6A C7A C11A C13A 157.1(2)
C8A C7A C11A C12A 155.9(2)
C8A C7A C11A C13A -79.6(3)
C7A C8A C9A C10A 64.9(4)
C8A C9A C10A C1A -46.2(5)
C8A C9A C10A C14A 136.6(3)
C7A C11A C12A O1A -20.0(3)
C7A C11A C12A O2A 159.5(3)
C13A C11A C12A O1A -146.6(2)
C13A C11A C12A O2A 32.9(4)
C12B O1B C6B C5B 151.0(2)
C12B O1B C6B C7B 26.3(3)
C6B O1B C12B O2B 176.2(3)
C6B O1B C12B C11B -3.8(3)
H3OB O3B C4B C5B 179(2)
C5B C1B C2B C3B -16.7(3)
C10B C1B C2B C3B 158.3(3)
C2B C1B C5B C4B -7.9(3)
C2B C1B C5B C6B -134.7(2)
C10B C1B C5B C4B 177.3(3)
C10B C1B C5B C6B 50.5(4)
C2B C1B C10B C9B -172.4(3)
C2B C1B C10B C14B 1.6(5)
C5B C1B C10B C9B 1.7(5)
C5B C1B C10B C14B 175.7(3)
C1B C2B C3B C4B 35.6(3)
C2B C3B C4B O3B -154.8(2)
C2B C3B C4B C5B -40.4(3)
C2B C3B C4B C15B 82.6(3)
O3B C4B C5B C1B 146.0(2)
O3B C4B C5B C6B -89.5(3)
C3B C4B C5B C1B 29.3(3)
C3B C4B C5B C6B 153.8(2)
C15B C4B C5B C1B -91.4(3)
C15B C4B C5B C6B 33.1(3)
C1B C5B C6B O1B 169.9(2)
C1B C5B C6B C7B -73.2(3)
C4B C5B C6B O1B 49.7(3)
C4B C5B C6B C7B 166.7(2)
O1B C6B C7B C8B -164.7(2)
O1B C6B C7B C11B -37.4(2)
C5B C6B C7B C8B 73.9(3)
C5B C6B C7B C11B -158.7(2)
C6B C7B C8B C9B -68.5(3)
C11B C7B C8B C9B 172.5(2)
C6B C7B C11B C12B 34.4(3)
C6B C7B C11B C13B 158.2(2)
C8B C7B C11B C12B 160.3(2)
C8B C7B C11B C13B -75.9(3)
C7B C8B C9B C10B 71.0(3)
C8B C9B C10B C1B -54.6(4)
C8B C9B C10B C14B 131.0(3)
C7B C11B C12B O1B -20.2(3)
C7B C11B C12B O2B 159.9(4)
C13B C11B C12B O1B -146.7(3)
C13B C11B C12B O2B 33.3(5)
